data_4089098
loop_
_publ_author_name
'Belyaev, Andrey'
'Dau, Thuy Minh'
'J\"anis, Janne'
'Grachova, Elena V.'
'Tunik, Sergey P.'
'Koshevoy, Igor O.'

_publ_section_title
;
 Low-Nuclearity Alkynyl d10Clusters Supported by Chelating Multidentate
 Phosphines
;
_journal_issue 21
_journal_name_full Organometallics
_journal_page_first 3763
_journal_paper_doi 10.1021/acs.organomet.6b00701
_journal_volume 35
_journal_year 2016
_chemical_formula_moiety '2(C69 H53 Ag Au O P4), 2(F6 P), C H2 Cl2'
_chemical_formula_sum 'C139 H108 Ag2 Au2 Cl2 F12 O2 P10'
_chemical_formula_weight 3028.52
_space_group_crystal_system monoclinic
_space_group_IT_number 14
_space_group_name_Hall '-P 2yn'
_space_group_name_H-M_alt 'P 1 21/n 1'
_atom_sites_solution_hydrogens geom
_audit_creation_method SHELXL-2014/7
_cell_angle_alpha 90
_cell_angle_beta 100.270(10)
_cell_angle_gamma 90
_cell_formula_units_Z 2
_cell_length_a 14.3832(15)
_cell_length_b 26.295(4)
_cell_length_c 19.207(3)
_cell_measurement_reflns_used 9934
_cell_measurement_temperature 120(2)
_cell_measurement_theta_max 23.75
_cell_measurement_theta_min 2.29
_cell_volume 7147.8(17)
_computing_cell_refinement 'SAINT (Bruker AXS, 2009)'
_computing_data_collection 'APEX2 (Bruker AXS, 2010)'
_computing_data_reduction 'SAINT (Bruker AXS, 2009)'
_computing_molecular_graphics 'Diamond v.4.03 (Brandenburg, 2014)'
_computing_publication_material 'SHELXL-2014 (Sheldrick, 2014)'
_computing_structure_refinement 'SHELXL-2014/7 (Sheldrick, 2014)'
_computing_structure_solution 'SHELXS-2014 (Sheldrick, 2014)'
_diffrn_ambient_temperature 120(2)
_diffrn_detector_area_resol_mean 16
_diffrn_measured_fraction_theta_full 0.999
_diffrn_measured_fraction_theta_max 0.999
_diffrn_measurement_device '62mm x 62mm CCD camera on \k-goniostat'
_diffrn_measurement_device_type 'Bruker KAPPA APEX II DUO CCD'
_diffrn_measurement_method '\f scans and \w scans with \k offset'
_diffrn_radiation_monochromator 'curved graphite crystal'
_diffrn_radiation_type MoK\a
_diffrn_radiation_wavelength 0.71073
_diffrn_reflns_av_R_equivalents 0.0792
_diffrn_reflns_av_unetI/netI 0.0536
_diffrn_reflns_Laue_measured_fraction_full 0.999
_diffrn_reflns_Laue_measured_fraction_max 0.999
_diffrn_reflns_limit_h_max 17
_diffrn_reflns_limit_h_min -17
_diffrn_reflns_limit_k_max 31
_diffrn_reflns_limit_k_min -31
_diffrn_reflns_limit_l_max 22
_diffrn_reflns_limit_l_min -22
_diffrn_reflns_number 95661
_diffrn_reflns_point_group_measured_fraction_full 0.999
_diffrn_reflns_point_group_measured_fraction_max 0.999
_diffrn_reflns_theta_full 25.100
_diffrn_reflns_theta_max 25.100
_diffrn_reflns_theta_min 1.549
_exptl_absorpt_coefficient_mu 2.527
_exptl_absorpt_correction_T_max 0.657
_exptl_absorpt_correction_T_min 0.589
_exptl_absorpt_correction_type multi-scan
_exptl_absorpt_process_details 'SADABS (Sheldrick, 2008)'
_exptl_crystal_colour colourless
_exptl_crystal_density_diffrn 1.407
_exptl_crystal_description block
_exptl_crystal_F_000 3004
_exptl_crystal_size_max 0.290
_exptl_crystal_size_mid 0.178
_exptl_crystal_size_min 0.166
_refine_diff_density_max 2.901
_refine_diff_density_min -1.151
_refine_diff_density_rms 0.135
_refine_ls_extinction_method none
_refine_ls_goodness_of_fit_ref 1.073
_refine_ls_hydrogen_treatment constr
_refine_ls_matrix_type full
_refine_ls_number_parameters 837
_refine_ls_number_reflns 12713
_refine_ls_number_restraints 138
_refine_ls_restrained_S_all 1.083
_refine_ls_R_factor_all 0.0779
_refine_ls_R_factor_gt 0.0539
_refine_ls_shift/su_max 0.001
_refine_ls_shift/su_mean 0.000
_refine_ls_structure_factor_coef Fsqd
_refine_ls_weighting_details 'w=1/[\s^2^(Fo^2^)+(0.0476P)^2^+45.6845P] where P=(Fo^2^+2Fc^2^)/3'
_refine_ls_weighting_scheme calc
_refine_ls_wR_factor_gt 0.1184
_refine_ls_wR_factor_ref 0.1291
_reflns_Friedel_coverage 0.000
_reflns_number_gt 9796
_reflns_number_total 12713
_reflns_threshold_expression 'I > 2\s(I)'
_cod_data_source_file om6b00701_si_002.cif
_cod_data_source_block 12
_cod_original_cell_volume 7147.6(17)
_cod_original_sg_symbol_H-M 'P 21/n'
_cod_database_code 4089098
_shelx_shelxl_version_number 2014/7
_shelx_space_group_comment
;
The symmetry employed for this shelxl refinement is uniquely defined
by the following loop, which should always be used as a source of
symmetry information in preference to the above space-group names.
They are only intended as comments.
;
_shelx_estimated_absorpt_t_min 0.528
_shelx_estimated_absorpt_t_max 0.679

loop_
_space_group_symop_operation_xyz
'x, y, z'
'-x+1/2, y+1/2, -z+1/2'
'-x, -y, -z'
'x-1/2, -y-1/2, z-1/2'

loop_
_atom_site_label
_atom_site_type_symbol
_atom_site_fract_x
_atom_site_fract_y
_atom_site_fract_z
_atom_site_U_iso_or_equiv
_atom_site_adp_type
_atom_site_occupancy
_atom_site_site_symmetry_order
_atom_site_calc_flag
_atom_site_refinement_flags_posn
_atom_site_refinement_flags_adp
_atom_site_refinement_flags_occupancy
_atom_site_disorder_assembly
_atom_site_disorder_group
C1 C 0.2192(5) 0.2060(3) 0.2544(4) 0.0301(17) Uani 1 1 d . . . . .
C2 C 0.2191(5) 0.1875(3) 0.3120(4) 0.0221(15) Uani 1 1 d . . . . .
C3 C 0.2212(5) 0.1608(3) 0.3803(4) 0.0218(15) Uani 1 1 d . . . . .
C4 C 0.1461(5) 0.1188(3) 0.3730(4) 0.0249(16) Uani 1 1 d . . . . .
C5 C 0.1581(5) 0.0782(3) 0.4207(4) 0.0294(17) Uani 1 1 d . . . . .
H5 H 0.2136 0.0764 0.4558 0.035 Uiso 1 1 calc R U . . .
C6 C 0.0900(6) 0.0408(3) 0.4172(5) 0.041(2) Uani 1 1 d . . . . .
H6 H 0.0992 0.0133 0.4498 0.050 Uiso 1 1 calc R U . . .
C7 C 0.0093(6) 0.0431(3) 0.3671(5) 0.048(2) Uani 1 1 d . . . . .
H7 H -0.0373 0.0172 0.3647 0.058 Uiso 1 1 calc R U . . .
C8 C -0.0035(6) 0.0830(4) 0.3206(6) 0.053(3) Uani 1 1 d . . . . .
H8 H -0.0599 0.0849 0.2864 0.064 Uiso 1 1 calc R U . . .
C9 C 0.0642(5) 0.1207(3) 0.3227(4) 0.038(2) Uani 1 1 d . . . . .
H9 H 0.0545 0.1478 0.2896 0.046 Uiso 1 1 calc R U . . .
C10 C 0.2045(5) 0.1991(3) 0.4370(4) 0.0252(16) Uani 1 1 d . . . . .
C11 C 0.1321(5) 0.2344(3) 0.4215(4) 0.0313(17) Uani 1 1 d . . . . .
H11 H 0.0934 0.2346 0.3759 0.038 Uiso 1 1 calc R U . . .
C12 C 0.1157(6) 0.2691(3) 0.4719(4) 0.040(2) Uani 1 1 d . . . . .
H12 H 0.0667 0.2936 0.4606 0.048 Uiso 1 1 calc R U . . .
C13 C 0.1708(7) 0.2682(3) 0.5387(5) 0.047(2) Uani 1 1 d . . . . .
H13 H 0.1592 0.2916 0.5738 0.057 Uiso 1 1 calc R U . . .
C14 C 0.2428(6) 0.2331(3) 0.5540(4) 0.043(2) Uani 1 1 d . . . . .
H14 H 0.2814 0.2329 0.5996 0.051 Uiso 1 1 calc R U . . .
C15 C 0.2594(6) 0.1983(3) 0.5040(4) 0.0353(19) Uani 1 1 d . . . . .
H15 H 0.3084 0.1738 0.5154 0.042 Uiso 1 1 calc R U . . .
C16 C 0.3277(6) 0.2062(3) 0.0196(4) 0.0296(18) Uani 1 1 d . . . . .
C17 C 0.4129(6) 0.1876(3) 0.0562(5) 0.038(2) Uani 1 1 d . . . . .
H17 H 0.4446 0.2052 0.0969 0.046 Uiso 1 1 calc R U . . .
C18 C 0.4520(7) 0.1436(3) 0.0338(5) 0.048(2) Uani 1 1 d . U . . .
H18 H 0.5107 0.1311 0.0584 0.058 Uiso 1 1 calc R U . . .
C19 C 0.4047(8) 0.1186(4) -0.0243(5) 0.058(3) Uani 1 1 d . U . . .
H19 H 0.4314 0.0886 -0.0402 0.069 Uiso 1 1 calc R U . . .
C20 C 0.3194(9) 0.1358(4) -0.0601(6) 0.066(3) Uani 1 1 d . U . . .
H20 H 0.2868 0.1171 -0.0994 0.079 Uiso 1 1 calc R U . . .
C21 C 0.2802(7) 0.1807(3) -0.0393(4) 0.045(2) Uani 1 1 d . . . . .
H21 H 0.2223 0.1935 -0.0648 0.054 Uiso 1 1 calc R U . . .
C22 C 0.3596(5) 0.3120(3) 0.0640(4) 0.0237(16) Uani 1 1 d . . . . .
C23 C 0.4237(5) 0.3126(3) 0.0165(4) 0.0288(17) Uani 1 1 d . . . . .
H23 H 0.4212 0.2864 -0.0178 0.035 Uiso 1 1 calc R U . . .
C24 C 0.4903(5) 0.3509(3) 0.0190(4) 0.0328(18) Uani 1 1 d . . . . .
H24 H 0.5336 0.3506 -0.0130 0.039 Uiso 1 1 calc R U . . .
C25 C 0.4935(5) 0.3892(3) 0.0681(4) 0.0332(18) Uani 1 1 d . . . . .
H25 H 0.5395 0.4154 0.0702 0.040 Uiso 1 1 calc R U . . .
C26 C 0.4296(5) 0.3899(3) 0.1150(4) 0.0282(17) Uani 1 1 d . . . . .
H26 H 0.4320 0.4170 0.1480 0.034 Uiso 1 1 calc R U . . .
C27 C 0.3621(5) 0.3515(3) 0.1143(3) 0.0212(15) Uani 1 1 d . . . . .
C28 C 0.1757(5) 0.2809(3) -0.0104(4) 0.0244(16) Uani 1 1 d . . . . .
C29 C 0.1907(6) 0.3088(3) -0.0703(4) 0.037(2) Uani 1 1 d . . . . .
H29 H 0.2533 0.3158 -0.0770 0.045 Uiso 1 1 calc R U . . .
C30 C 0.1149(6) 0.3258(4) -0.1191(4) 0.048(2) Uani 1 1 d . . . . .
H30 H 0.1253 0.3450 -0.1588 0.057 Uiso 1 1 calc R U . . .
C31 C 0.0234(6) 0.3148(4) -0.1102(4) 0.050(2) Uani 1 1 d . . . . .
H31 H -0.0287 0.3266 -0.1438 0.060 Uiso 1 1 calc R U . . .
C32 C 0.0082(6) 0.2869(3) -0.0529(4) 0.041(2) Uani 1 1 d . . . . .
H32 H -0.0546 0.2795 -0.0472 0.049 Uiso 1 1 calc R U . . .
C33 C 0.0833(5) 0.2696(3) -0.0033(4) 0.0346(18) Uani 1 1 d . . . . .
H33 H 0.0717 0.2498 0.0358 0.042 Uiso 1 1 calc R U . . .
C34 C 0.1682(5) 0.3683(3) 0.1355(3) 0.0213(15) Uani 1 1 d . . . . .
C35 C 0.1559(5) 0.3887(3) 0.0671(4) 0.0248(16) Uani 1 1 d . . . . .
H35 H 0.2096 0.3951 0.0459 0.030 Uiso 1 1 calc R U . . .
C36 C 0.0677(5) 0.3997(3) 0.0304(4) 0.0284(17) Uani 1 1 d . . . . .
H36 H 0.0608 0.4139 -0.0157 0.034 Uiso 1 1 calc R U . . .
C37 C -0.0118(5) 0.3902(3) 0.0601(4) 0.0305(17) Uani 1 1 d . . . . .
H37 H -0.0729 0.3976 0.0342 0.037 Uiso 1 1 calc R U . . .
C38 C -0.0018(5) 0.3698(3) 0.1281(4) 0.0283(17) Uani 1 1 d . . . . .
H38 H -0.0563 0.3629 0.1482 0.034 Uiso 1 1 calc R U . . .
C39 C 0.0879(5) 0.3595(3) 0.1669(4) 0.0237(15) Uani 1 1 d . . . . .
C40 C 0.3214(5) 0.4073(3) 0.2353(4) 0.0235(16) Uani 1 1 d . . . . .
C41 C 0.3009(5) 0.4563(3) 0.2091(4) 0.0280(17) Uani 1 1 d . . . . .
H41 H 0.2689 0.4603 0.1617 0.034 Uiso 1 1 calc R U . . .
C42 C 0.3252(6) 0.4992(3) 0.2495(4) 0.0355(19) Uani 1 1 d . . . . .
H42 H 0.3116 0.5321 0.2300 0.043 Uiso 1 1 calc R U . . .
C43 C 0.3704(6) 0.4933(3) 0.3200(4) 0.042(2) Uani 1 1 d . . . . .
H43 H 0.3859 0.5223 0.3493 0.050 Uiso 1 1 calc R U . . .
C44 C 0.3925(6) 0.4447(3) 0.3469(4) 0.0357(19) Uani 1 1 d . . . . .
H44 H 0.4244 0.4412 0.3944 0.043 Uiso 1 1 calc R U . . .
C45 C 0.3696(5) 0.4015(3) 0.3067(4) 0.0256(16) Uani 1 1 d . . . . .
C46 C 0.5041(8) 0.3282(5) 0.2984(6) 0.022(4) Uani 0.60(3) 1 d G U P A 1
C47 C 0.5103(8) 0.2811(5) 0.2669(6) 0.033(4) Uani 0.60(3) 1 d G U P A 1
H47 H 0.4648 0.2555 0.2708 0.040 Uiso 0.60(3) 1 calc R U P A 1
C48 C 0.5830(9) 0.2713(5) 0.2298(6) 0.050(5) Uani 0.60(3) 1 d G U P A 1
H48 H 0.5872 0.2391 0.2083 0.060 Uiso 0.60(3) 1 calc R U P A 1
C49 C 0.6495(8) 0.3087(6) 0.2242(6) 0.049(5) Uani 0.60(3) 1 d G U P A 1
H49 H 0.6991 0.3021 0.1989 0.059 Uiso 0.60(3) 1 calc R U P A 1
C50 C 0.6433(8) 0.3559(6) 0.2557(6) 0.046(5) Uani 0.60(3) 1 d G U P A 1
H50 H 0.6887 0.3815 0.2518 0.056 Uiso 0.60(3) 1 calc R U P A 1
C51 C 0.5706(9) 0.3657(5) 0.2928(7) 0.038(5) Uani 0.60(3) 1 d G U P A 1
H51 H 0.5663 0.3979 0.3143 0.046 Uiso 0.60(3) 1 calc R U P A 1
C149 C 0.6227(12) 0.2788(9) 0.2204(9) 0.043(8) Uani 0.40(3) 1 d G U P A 2
H149 H 0.6704 0.2672 0.1959 0.052 Uiso 0.40(3) 1 calc R U P A 2
C148 C 0.5505(13) 0.2461(8) 0.2310(9) 0.048(7) Uani 0.40(3) 1 d G U P A 2
H147 H 0.5488 0.2123 0.2137 0.057 Uiso 0.40(3) 1 calc R U P A 2
C147 C 0.4806(12) 0.2631(7) 0.2670(9) 0.034(6) Uani 0.40(3) 1 d G U P A 2
H148 H 0.4313 0.2408 0.2742 0.041 Uiso 0.40(3) 1 calc R U P A 2
C146 C 0.4830(11) 0.3126(7) 0.2924(9) 0.021(6) Uani 0.40(3) 1 d G U P A 2
C151 C 0.5552(12) 0.3453(7) 0.2818(10) 0.031(6) Uani 0.40(3) 1 d G . P A 2
H150 H 0.5568 0.3792 0.2992 0.037 Uiso 0.40(3) 1 calc R U P A 2
C150 C 0.6250(11) 0.3284(9) 0.2458(10) 0.045(7) Uani 0.40(3) 1 d G U P A 2
H146 H 0.6744 0.3507 0.2386 0.054 Uiso 0.40(3) 1 calc R U P A 2
C52 C 0.4452(6) 0.3467(3) 0.4339(4) 0.0326(18) Uani 1 1 d . . . . .
C53 C 0.5358(5) 0.3621(3) 0.4605(4) 0.0354(19) Uani 1 1 d . . . . .
H53 H 0.5786 0.3692 0.4294 0.042 Uiso 1 1 calc R U . . .
C54 C 0.5645(6) 0.3671(3) 0.5335(4) 0.044(2) Uani 1 1 d . . . . .
H54 H 0.6276 0.3769 0.5521 0.053 Uiso 1 1 calc R U . . .
C55 C 0.5026(7) 0.3581(4) 0.5784(4) 0.057(3) Uani 1 1 d . . . . .
H55 H 0.5222 0.3624 0.6280 0.068 Uiso 1 1 calc R U . . .
C56 C 0.4124(7) 0.3428(4) 0.5519(4) 0.058(3) Uani 1 1 d . . . . .
H56 H 0.3694 0.3366 0.5833 0.070 Uiso 1 1 calc R U . . .
C57 C 0.3832(6) 0.3361(4) 0.4799(4) 0.044(2) Uani 1 1 d . . . . .
H57 H 0.3210 0.3244 0.4619 0.053 Uiso 1 1 calc R U . . .
C58 C 0.0873(12) 0.3918(5) 0.3145(7) 0.036(4) Uani 0.51(3) 1 d G . P B 1
C59 C 0.1369(9) 0.3914(6) 0.3836(8) 0.036(4) Uani 0.51(3) 1 d G . P B 1
H59 H 0.1783 0.3640 0.3996 0.043 Uiso 0.51(3) 1 calc R U P B 1
C60 C 0.1260(9) 0.4311(7) 0.4293(8) 0.053(7) Uani 0.51(3) 1 d G . P B 1
H60 H 0.1598 0.4308 0.4765 0.064 Uiso 0.51(3) 1 calc R U P B 1
C61 C 0.0654(13) 0.4712(5) 0.4059(9) 0.046(7) Uani 0.51(3) 1 d G . P B 1
H61 H 0.0579 0.4983 0.4371 0.055 Uiso 0.51(3) 1 calc R U P B 1
C62 C 0.0158(16) 0.4716(5) 0.3368(9) 0.043(6) Uani 0.51(3) 1 d G . P B 1
H62 H -0.0255 0.4990 0.3208 0.052 Uiso 0.51(3) 1 calc R U P B 1
C63 C 0.0268(15) 0.4319(6) 0.2911(6) 0.036(4) Uani 0.51(3) 1 d G . P B 1
H63 H -0.0071 0.4322 0.2439 0.043 Uiso 0.51(3) 1 calc R U P B 1
C158 C 0.0744(13) 0.3950(6) 0.3044(8) 0.018(4) Uani 0.49(3) 1 d . U P B 2
C160 C 0.1202(15) 0.4567(9) 0.3984(12) 0.038(5) Uani 0.49(3) 1 d . U P B 2
H160 H 0.1657 0.4685 0.4371 0.046 Uiso 0.49(3) 1 calc R U P B 2
C161 C 0.039(2) 0.4813(9) 0.3806(14) 0.034(6) Uani 0.49(3) 1 d . U P B 2
H161 H 0.0276 0.5112 0.4059 0.041 Uiso 0.49(3) 1 calc R U P B 2
C163 C -0.0141(14) 0.4221(7) 0.2871(8) 0.024(4) Uani 0.49(3) 1 d . U P B 2
H163 H -0.0613 0.4112 0.2490 0.028 Uiso 0.49(3) 1 calc R U P B 2
C159 C 0.1403(13) 0.4131(8) 0.3604(10) 0.036(5) Uani 0.49(3) 1 d . U P B 2
H159 H 0.1992 0.3962 0.3733 0.043 Uiso 0.49(3) 1 calc R U P B 2
C162 C -0.0291(16) 0.4648(8) 0.3272(11) 0.028(5) Uani 0.49(3) 1 d . U P B 2
H162 H -0.0876 0.4823 0.3169 0.034 Uiso 0.49(3) 1 calc R U P B 2
C64 C -0.0018(5) 0.2976(3) 0.2595(4) 0.0229(15) Uani 1 1 d . . . . .
C65 C -0.0595(6) 0.3041(3) 0.3099(4) 0.0368(19) Uani 1 1 d . . . . .
H65 H -0.0512 0.3329 0.3401 0.044 Uiso 1 1 calc R U . . .
C66 C -0.1292(6) 0.2686(4) 0.3163(5) 0.052(2) Uani 1 1 d . . . . .
H66 H -0.1680 0.2736 0.3509 0.062 Uiso 1 1 calc R U . . .
C67 C -0.1426(6) 0.2267(3) 0.2734(4) 0.041(2) Uani 1 1 d . . . . .
H67 H -0.1900 0.2025 0.2783 0.050 Uiso 1 1 calc R U . . .
C68 C -0.0866(6) 0.2201(3) 0.2233(4) 0.037(2) Uani 1 1 d . . . . .
H68 H -0.0958 0.1912 0.1931 0.044 Uiso 1 1 calc R U . . .
C69 C -0.0163(5) 0.2551(3) 0.2161(4) 0.0338(18) Uani 1 1 d . . . . .
H69 H 0.0219 0.2499 0.1812 0.041 Uiso 1 1 calc R U . . .
F1 F 0.7480(6) 0.0417(3) 0.2124(4) 0.106(3) Uani 1 1 d . . . . .
F2 F 0.6160(4) 0.0759(2) 0.2350(4) 0.086(2) Uani 1 1 d . . . . .
F3 F 0.6502(7) 0.1500(2) 0.1847(4) 0.115(3) Uani 1 1 d . . . . .
F4 F 0.7911(5) 0.1132(3) 0.1720(4) 0.105(3) Uani 1 1 d . . . . .
F5 F 0.7484(5) 0.1145(3) 0.2760(4) 0.096(2) Uani 1 1 d . . . . .
F6 F 0.6514(5) 0.0770(3) 0.1228(4) 0.103(3) Uani 1 1 d . . . . .
P1 P 0.27329(13) 0.26050(7) 0.05588(9) 0.0236(4) Uani 1 1 d . . . . .
P2 P 0.28656(13) 0.35032(7) 0.18212(9) 0.0214(4) Uani 1 1 d . . . . .
P3 P 0.39777(14) 0.33742(7) 0.34008(10) 0.0274(4) Uani 1 1 d . . . . .
P4 P 0.10076(13) 0.33758(7) 0.25864(9) 0.0233(4) Uani 1 1 d . . . . .
P5 P 0.69703(19) 0.09705(10) 0.19668(16) 0.0533(7) Uani 1 1 d . . . . .
Ag1 Ag 0.25306(4) 0.29078(2) 0.29407(3) 0.03020(15) Uani 1 1 d . . . . .
Au1 Au 0.23740(2) 0.23530(2) 0.16096(2) 0.02634(9) Uani 1 1 d . . . . .
O1 O 0.3136(3) 0.1395(2) 0.4014(3) 0.0307(12) Uani 1 1 d . . . . .
H1 H 0.3164 0.1242 0.4401 0.046 Uiso 1 1 calc R U . . .
Cl1 Cl 0.7553(3) 0.43326(17) 0.1341(2) 0.0423(10) Uani 0.5 1 d . U P . .
Cl2 Cl 0.7920(6) 0.5191(3) 0.0577(3) 0.115(3) Uani 0.5 1 d . U P . .
C70 C 0.7937(14) 0.4955(7) 0.1354(8) 0.049(4) Uani 0.5 1 d . U P . .
H70A H 0.7532 0.5166 0.1606 0.058 Uiso 0.5 1 calc R U P . .
H70B H 0.8590 0.4972 0.1624 0.058 Uiso 0.5 1 calc R U P . .

loop_
_atom_site_aniso_label
_atom_site_aniso_U_11
_atom_site_aniso_U_22
_atom_site_aniso_U_33
_atom_site_aniso_U_23
_atom_site_aniso_U_13
_atom_site_aniso_U_12
C1 0.029(4) 0.037(5) 0.028(4) 0.002(4) 0.014(3) 0.011(3)
C2 0.019(4) 0.023(4) 0.027(4) 0.006(3) 0.012(3) 0.002(3)
C3 0.021(4) 0.020(4) 0.027(4) 0.002(3) 0.011(3) 0.007(3)
C4 0.028(4) 0.019(4) 0.031(4) 0.005(3) 0.014(3) 0.006(3)
C5 0.030(4) 0.033(4) 0.027(4) 0.005(3) 0.010(3) 0.010(3)
C6 0.049(5) 0.028(4) 0.053(5) 0.005(4) 0.024(4) -0.005(4)
C7 0.041(5) 0.031(5) 0.078(7) 0.001(5) 0.024(5) -0.008(4)
C8 0.028(5) 0.052(6) 0.077(7) 0.003(5) 0.003(5) -0.003(4)
C9 0.029(4) 0.037(5) 0.047(5) 0.010(4) 0.002(4) 0.004(4)
C10 0.024(4) 0.028(4) 0.028(4) 0.004(3) 0.015(3) -0.003(3)
C11 0.035(4) 0.034(4) 0.030(4) 0.006(4) 0.019(3) 0.011(4)
C12 0.051(5) 0.030(4) 0.049(5) 0.005(4) 0.035(4) 0.013(4)
C13 0.065(6) 0.042(5) 0.044(5) -0.014(4) 0.037(5) -0.006(5)
C14 0.048(5) 0.055(6) 0.028(4) -0.010(4) 0.014(4) -0.014(5)
C15 0.035(5) 0.044(5) 0.026(4) 0.002(4) 0.002(3) -0.005(4)
C16 0.043(5) 0.023(4) 0.029(4) 0.004(3) 0.027(4) 0.004(3)
C17 0.039(5) 0.027(4) 0.056(5) 0.008(4) 0.030(4) 0.004(4)
C18 0.049(5) 0.036(4) 0.069(6) 0.014(4) 0.037(4) 0.012(4)
C19 0.084(6) 0.042(5) 0.060(5) 0.003(4) 0.048(5) 0.014(5)
C20 0.101(7) 0.048(5) 0.052(5) -0.007(5) 0.025(5) 0.003(5)
C21 0.075(7) 0.032(5) 0.030(4) -0.004(4) 0.016(4) 0.009(5)
C22 0.028(4) 0.021(4) 0.024(4) 0.009(3) 0.013(3) 0.001(3)
C23 0.039(4) 0.026(4) 0.026(4) 0.005(3) 0.016(3) 0.007(3)
C24 0.032(4) 0.032(4) 0.042(5) 0.001(4) 0.026(4) 0.003(4)
C25 0.034(4) 0.031(4) 0.039(4) 0.002(4) 0.018(4) -0.003(4)
C26 0.030(4) 0.032(4) 0.026(4) -0.002(3) 0.014(3) 0.004(3)
C27 0.018(3) 0.027(4) 0.019(3) 0.005(3) 0.007(3) 0.011(3)
C28 0.027(4) 0.024(4) 0.023(4) -0.007(3) 0.007(3) 0.002(3)
C29 0.036(5) 0.055(5) 0.025(4) 0.006(4) 0.016(4) 0.005(4)
C30 0.052(6) 0.068(6) 0.025(4) 0.011(4) 0.012(4) 0.023(5)
C31 0.048(6) 0.067(7) 0.032(5) -0.006(5) -0.001(4) 0.026(5)
C32 0.029(4) 0.049(5) 0.044(5) -0.013(4) 0.004(4) 0.007(4)
C33 0.036(4) 0.028(4) 0.042(5) -0.006(4) 0.015(4) -0.001(4)
C34 0.020(4) 0.022(4) 0.023(4) -0.003(3) 0.007(3) 0.006(3)
C35 0.028(4) 0.021(4) 0.028(4) 0.004(3) 0.013(3) 0.007(3)
C36 0.031(4) 0.030(4) 0.025(4) 0.009(3) 0.005(3) 0.004(3)
C37 0.025(4) 0.028(4) 0.037(4) 0.006(4) 0.004(3) 0.006(3)
C38 0.027(4) 0.026(4) 0.033(4) 0.002(3) 0.010(3) -0.002(3)
C39 0.025(4) 0.025(4) 0.022(4) 0.001(3) 0.006(3) 0.002(3)
C40 0.024(4) 0.025(4) 0.025(4) 0.004(3) 0.014(3) 0.005(3)
C41 0.031(4) 0.030(4) 0.026(4) 0.006(3) 0.011(3) 0.013(3)
C42 0.044(5) 0.024(4) 0.039(4) 0.005(4) 0.008(4) 0.016(4)
C43 0.061(6) 0.025(4) 0.039(5) -0.004(4) 0.005(4) 0.006(4)
C44 0.046(5) 0.031(4) 0.029(4) 0.001(4) 0.005(4) 0.013(4)
C45 0.026(4) 0.030(4) 0.023(4) -0.002(3) 0.011(3) 0.010(3)
C46 0.024(7) 0.027(7) 0.019(6) 0.003(5) 0.010(5) -0.001(6)
C47 0.035(7) 0.030(7) 0.033(6) 0.001(6) 0.003(5) 0.009(6)
C48 0.053(9) 0.053(9) 0.046(7) -0.001(6) 0.017(7) 0.013(7)
C49 0.047(8) 0.059(9) 0.046(7) -0.002(7) 0.023(6) 0.015(7)
C50 0.045(7) 0.057(9) 0.041(7) 0.011(6) 0.018(6) -0.003(6)
C51 0.040(7) 0.039(8) 0.034(7) -0.005(6) 0.005(6) 0.003(6)
C149 0.034(10) 0.055(12) 0.043(10) 0.001(8) 0.012(8) 0.005(8)
C148 0.049(10) 0.051(11) 0.042(9) -0.009(8) 0.004(8) 0.016(8)
C147 0.030(9) 0.035(9) 0.037(9) 0.000(8) 0.003(7) 0.005(8)
C146 0.025(9) 0.016(9) 0.019(8) -0.001(7) -0.004(7) -0.004(7)
C151 0.037(14) 0.023(14) 0.031(12) 0.000(11) 0.000(10) 0.009(12)
C150 0.044(10) 0.048(11) 0.047(10) 0.003(8) 0.017(8) 0.002(8)
C52 0.041(5) 0.035(4) 0.021(4) 0.008(3) 0.002(3) 0.015(4)
C53 0.031(4) 0.043(5) 0.033(4) 0.011(4) 0.008(4) 0.002(4)
C54 0.044(5) 0.047(5) 0.037(5) 0.013(4) -0.004(4) -0.002(4)
C55 0.073(7) 0.075(7) 0.023(4) 0.007(5) 0.007(5) 0.005(6)
C56 0.044(6) 0.103(9) 0.028(5) 0.005(5) 0.010(4) -0.006(6)
C57 0.036(5) 0.067(6) 0.030(4) -0.002(4) 0.007(4) 0.006(4)
C58 0.036(7) 0.032(7) 0.041(7) 0.002(5) 0.011(5) 0.000(6)
C59 0.036(7) 0.032(7) 0.041(7) 0.002(5) 0.011(5) 0.000(6)
C60 0.049(12) 0.059(15) 0.048(13) -0.021(12) -0.001(10) 0.005(11)
C61 0.054(18) 0.042(14) 0.048(16) -0.012(11) 0.025(13) -0.001(12)
C62 0.052(17) 0.022(10) 0.058(15) 0.004(10) 0.014(14) 0.001(11)
C63 0.036(7) 0.032(7) 0.041(7) 0.002(5) 0.011(5) 0.000(6)
C158 0.031(8) 0.011(7) 0.015(6) -0.001(5) 0.016(6) -0.002(6)
C160 0.041(8) 0.042(9) 0.034(8) -0.019(7) 0.013(7) -0.003(7)
C161 0.041(9) 0.031(9) 0.033(10) -0.008(8) 0.016(8) -0.001(7)
C163 0.022(7) 0.024(7) 0.027(7) 0.004(6) 0.009(6) 0.002(6)
C159 0.038(8) 0.035(9) 0.035(8) -0.001(7) 0.013(6) 0.003(7)
C162 0.031(9) 0.024(8) 0.033(8) 0.005(6) 0.014(7) 0.006(7)
C64 0.026(4) 0.019(4) 0.025(4) 0.005(3) 0.008(3) 0.004(3)
C65 0.039(5) 0.041(5) 0.036(4) -0.012(4) 0.020(4) -0.007(4)
C66 0.045(5) 0.067(7) 0.051(5) -0.006(5) 0.028(4) -0.018(5)
C67 0.038(5) 0.043(5) 0.042(5) 0.005(4) 0.004(4) -0.013(4)
C68 0.040(5) 0.028(4) 0.039(5) -0.004(4) -0.006(4) 0.004(4)
C69 0.029(4) 0.031(4) 0.041(5) -0.005(4) 0.007(3) 0.002(3)
F1 0.126(6) 0.082(5) 0.126(6) 0.029(5) 0.067(5) 0.040(5)
F2 0.062(4) 0.078(4) 0.124(6) -0.004(4) 0.038(4) -0.010(3)
F3 0.218(9) 0.048(4) 0.078(5) 0.005(4) 0.023(5) 0.052(5)
F4 0.111(6) 0.098(6) 0.121(6) -0.025(5) 0.062(5) -0.051(5)
F5 0.092(5) 0.115(6) 0.082(5) -0.002(4) 0.014(4) -0.029(4)
F6 0.112(6) 0.097(5) 0.084(5) -0.041(4) -0.028(4) 0.043(4)
P1 0.0290(10) 0.0244(10) 0.0208(9) 0.0033(8) 0.0141(7) 0.0038(8)
P2 0.0239(10) 0.0223(9) 0.0206(9) 0.0032(8) 0.0109(7) 0.0073(8)
P3 0.0332(11) 0.0285(11) 0.0219(9) 0.0062(8) 0.0091(8) 0.0148(9)
P4 0.0268(10) 0.0236(10) 0.0223(9) 0.0017(8) 0.0117(8) 0.0026(8)
P5 0.0497(15) 0.0401(14) 0.0755(18) -0.0062(13) 0.0257(13) -0.0106(12)
Ag1 0.0391(3) 0.0285(3) 0.0248(3) 0.0038(2) 0.0106(2) 0.0078(3)
Au1 0.03445(17) 0.02498(16) 0.02425(15) 0.00582(13) 0.01786(11) 0.00592(14)
O1 0.023(3) 0.042(3) 0.028(3) 0.010(2) 0.008(2) 0.011(2)
Cl1 0.027(2) 0.048(2) 0.049(2) 0.011(2) -0.0009(17) -0.0112(18)
Cl2 0.194(6) 0.096(4) 0.042(3) 0.024(3) -0.014(3) -0.118(4)
C70 0.053(8) 0.062(8) 0.028(7) -0.002(7) -0.002(6) -0.017(7)

loop_
_atom_type_symbol
_atom_type_description
_atom_type_scat_dispersion_real
_atom_type_scat_dispersion_imag
_atom_type_scat_source
C C 0.0033 0.0016 'International Tables Vol C Tables 4.2.6.8 and 6.1.1.4'
H H 0.0000 0.0000 'International Tables Vol C Tables 4.2.6.8 and 6.1.1.4'
F F 0.0171 0.0103 'International Tables Vol C Tables 4.2.6.8 and 6.1.1.4'
P P 0.1023 0.0942 'International Tables Vol C Tables 4.2.6.8 and 6.1.1.4'
Ag Ag -0.8971 1.1015 'International Tables Vol C Tables 4.2.6.8 and 6.1.1.4'
Au Au -2.0133 8.8022 'International Tables Vol C Tables 4.2.6.8 and 6.1.1.4'
Cl Cl 0.1484 0.1585 'International Tables Vol C Tables 4.2.6.8 and 6.1.1.4'
O O 0.0106 0.0060 'International Tables Vol C Tables 4.2.6.8 and 6.1.1.4'

loop_
_geom_angle_atom_site_label_1
_geom_angle_atom_site_label_2
_geom_angle_atom_site_label_3
_geom_angle
C2 C1 Au1 172.6(6)
C2 C1 Ag1 96.8(5)
Au1 C1 Ag1 82.8(3)
C1 C2 C3 175.5(7)
O1 C3 C2 107.8(5)
O1 C3 C10 108.2(6)
C2 C3 C10 109.8(5)
O1 C3 C4 110.2(5)
C2 C3 C4 110.8(6)
C10 C3 C4 109.9(5)
C9 C4 C5 118.4(7)
C9 C4 C3 122.4(6)
C5 C4 C3 119.1(6)
C6 C5 C4 120.6(7)
C6 C5 H5 119.7
C4 C5 H5 119.7
C7 C6 C5 120.4(8)
C7 C6 H6 119.8
C5 C6 H6 119.8
C8 C7 C6 119.4(8)
C8 C7 H7 120.3
C6 C7 H7 120.3
C7 C8 C9 121.1(9)
C7 C8 H8 119.4
C9 C8 H8 119.4
C4 C9 C8 120.1(8)
C4 C9 H9 119.9
C8 C9 H9 119.9
C15 C10 C11 119.5(7)
C15 C10 C3 120.9(7)
C11 C10 C3 119.6(6)
C12 C11 C10 120.5(7)
C12 C11 H11 119.7
C10 C11 H11 119.7
C11 C12 C13 119.8(8)
C11 C12 H12 120.1
C13 C12 H12 120.1
C14 C13 C12 119.6(7)
C14 C13 H13 120.2
C12 C13 H13 120.2
C13 C14 C15 120.9(8)
C13 C14 H14 119.6
C15 C14 H14 119.6
C14 C15 C10 119.7(8)
C14 C15 H15 120.2
C10 C15 H15 120.2
C21 C16 C17 120.5(7)
C21 C16 P1 120.5(6)
C17 C16 P1 118.7(6)
C16 C17 C18 120.3(9)
C16 C17 H17 119.8
C18 C17 H17 119.8
C19 C18 C17 119.0(9)
C19 C18 H18 120.5
C17 C18 H18 120.5
C18 C19 C20 121.3(9)
C18 C19 H19 119.3
C20 C19 H19 119.3
C19 C20 C21 120.4(10)
C19 C20 H20 119.8
C21 C20 H20 119.8
C16 C21 C20 118.5(9)
C16 C21 H21 120.8
C20 C21 H21 120.8
C23 C22 C27 119.5(6)
C23 C22 P1 117.9(5)
C27 C22 P1 122.6(5)
C24 C23 C22 121.1(7)
C24 C23 H23 119.5
C22 C23 H23 119.5
C25 C24 C23 119.7(7)
C25 C24 H24 120.2
C23 C24 H24 120.2
C24 C25 C26 120.3(7)
C24 C25 H25 119.8
C26 C25 H25 119.8
C25 C26 C27 121.4(7)
C25 C26 H26 119.3
C27 C26 H26 119.3
C26 C27 C22 118.1(6)
C26 C27 P2 120.1(5)
C22 C27 P2 121.6(5)
C33 C28 C29 118.6(7)
C33 C28 P1 120.2(6)
C29 C28 P1 121.2(6)
C30 C29 C28 120.3(7)
C30 C29 H29 119.9
C28 C29 H29 119.9
C29 C30 C31 120.1(8)
C29 C30 H30 119.9
C31 C30 H30 119.9
C32 C31 C30 120.0(8)
C32 C31 H31 120.0
C30 C31 H31 120.0
C31 C32 C33 120.8(8)
C31 C32 H32 119.6
C33 C32 H32 119.6
C32 C33 C28 120.1(8)
C32 C33 H33 119.9
C28 C33 H33 119.9
C35 C34 C39 119.2(6)
C35 C34 P2 120.4(5)
C39 C34 P2 120.3(5)
C36 C35 C34 121.0(6)
C36 C35 H35 119.5
C34 C35 H35 119.5
C35 C36 C37 120.4(7)
C35 C36 H36 119.8
C37 C36 H36 119.8
C36 C37 C38 119.9(7)
C36 C37 H37 120.0
C38 C37 H37 120.0
C39 C38 C37 120.3(7)
C39 C38 H38 119.8
C37 C38 H38 119.8
C38 C39 C34 119.2(6)
C38 C39 P4 119.9(5)
C34 C39 P4 120.8(5)
C41 C40 C45 118.7(7)
C41 C40 P2 122.3(6)
C45 C40 P2 118.9(5)
C42 C41 C40 122.4(7)
C42 C41 H41 118.8
C40 C41 H41 118.8
C41 C42 C43 118.8(7)
C41 C42 H42 120.6
C43 C42 H42 120.6
C44 C43 C42 119.7(8)
C44 C43 H43 120.2
C42 C43 H43 120.2
C45 C44 C43 122.2(7)
C45 C44 H44 118.9
C43 C44 H44 118.9
C44 C45 C40 118.2(7)
C44 C45 P3 123.3(6)
C40 C45 P3 118.4(5)
C47 C46 C51 120.0
C47 C46 P3 115.1(6)
C51 C46 P3 124.8(6)
C46 C47 C48 120.0
C46 C47 H47 120.0
C48 C47 H47 120.0
C49 C48 C47 120.0
C49 C48 H48 120.0
C47 C48 H48 120.0
C50 C49 C48 120.0
C50 C49 H49 120.0
C48 C49 H49 120.0
C49 C50 C51 120.0
C49 C50 H50 120.0
C51 C50 H50 120.0
C50 C51 C46 120.0
C50 C51 H51 120.0
C46 C51 H51 120.0
C148 C149 C150 120.0
C148 C149 H149 120.0
C150 C149 H149 120.0
C149 C148 C147 120.0
C149 C148 H147 120.0
C147 C148 H147 120.0
C146 C147 C148 120.0
C146 C147 H148 120.0
C148 C147 H148 120.0
C147 C146 C151 120.0
C147 C146 P3 123.2(9)
C151 C146 P3 116.8(9)
C150 C151 C146 120.0
C150 C151 H150 120.0
C146 C151 H150 120.0
C151 C150 C149 120.0
C151 C150 H146 120.0
C149 C150 H146 120.0
C53 C52 C57 119.8(7)
C53 C52 P3 124.7(6)
C57 C52 P3 115.5(6)
C52 C53 C54 119.5(7)
C52 C53 H53 120.3
C54 C53 H53 120.3
C55 C54 C53 120.6(8)
C55 C54 H54 119.7
C53 C54 H54 119.7
C54 C55 C56 119.8(8)
C54 C55 H55 120.1
C56 C55 H55 120.1
C55 C56 C57 120.6(8)
C55 C56 H56 119.7
C57 C56 H56 119.7
C56 C57 C52 119.6(8)
C56 C57 H57 120.2
C52 C57 H57 120.2
C59 C58 C63 120.0
C59 C58 P4 117.9(8)
C63 C58 P4 122.1(8)
C58 C59 C60 120.0
C58 C59 H59 120.0
C60 C59 H59 120.0
C59 C60 C61 120.0
C59 C60 H60 120.0
C61 C60 H60 120.0
C62 C61 C60 120.0
C62 C61 H61 120.0
C60 C61 H61 120.0
C61 C62 C63 120.0
C61 C62 H62 120.0
C63 C62 H62 120.0
C62 C63 C58 120.0
C62 C63 H63 120.0
C58 C63 H63 120.0
C159 C158 C163 117.5(13)
C159 C158 P4 119.2(13)
C163 C158 P4 123.3(13)
C161 C160 C159 120.9(19)
C161 C160 H160 119.6
C159 C160 H160 119.6
C160 C161 C162 121(2)
C160 C161 H161 119.3
C162 C161 H161 119.3
C162 C163 C158 119.0(15)
C162 C163 H163 120.5
C158 C163 H163 120.5
C158 C159 C160 120.3(16)
C158 C159 H159 119.8
C160 C159 H159 119.8
C161 C162 C163 121.0(19)
C161 C162 H162 119.5
C163 C162 H162 119.5
C69 C64 C65 118.1(7)
C69 C64 P4 119.8(5)
C65 C64 P4 121.5(6)
C66 C65 C64 120.5(8)
C66 C65 H65 119.7
C64 C65 H65 119.7
C67 C66 C65 120.9(8)
C67 C66 H66 119.6
C65 C66 H66 119.6
C66 C67 C68 119.2(8)
C66 C67 H67 120.4
C68 C67 H67 120.4
C67 C68 C69 120.8(8)
C67 C68 H68 119.6
C69 C68 H68 119.6
C64 C69 C68 120.5(7)
C64 C69 H69 119.7
C68 C69 H69 119.7
C28 P1 C22 105.8(3)
C28 P1 C16 107.3(3)
C22 P1 C16 106.4(3)
C28 P1 Au1 116.3(2)
C22 P1 Au1 113.6(2)
C16 P1 Au1 107.0(2)
C40 P2 C34 101.4(3)
C40 P2 C27 104.1(3)
C34 P2 C27 105.3(3)
C40 P2 Ag1 95.6(2)
C34 P2 Ag1 104.4(2)
C27 P2 Ag1 140.0(2)
C146 P3 C45 106.7(6)
C146 P3 C52 112.8(7)
C45 P3 C52 104.1(3)
C45 P3 C46 96.7(4)
C52 P3 C46 104.5(5)
C146 P3 Ag1 104.5(6)
C45 P3 Ag1 102.4(2)
C52 P3 Ag1 124.7(3)
C46 P3 Ag1 119.4(4)
C64 P4 C58 106.1(6)
C64 P4 C158 103.7(6)
C64 P4 C39 104.4(3)
C58 P4 C39 108.6(5)
C158 P4 C39 102.1(6)
C64 P4 Ag1 112.7(2)
C58 P4 Ag1 114.0(5)
C158 P4 Ag1 121.6(6)
C39 P4 Ag1 110.5(2)
F6 P5 F3 93.9(4)
F6 P5 F4 93.6(5)
F3 P5 F4 95.0(5)
F6 P5 F2 94.5(4)
F3 P5 F2 92.8(4)
F4 P5 F2 168.3(5)
F6 P5 F1 88.3(4)
F3 P5 F1 177.8(5)
F4 P5 F1 85.2(4)
F2 P5 F1 86.8(4)
F6 P5 F5 176.2(4)
F3 P5 F5 89.9(4)
F4 P5 F5 86.2(4)
F2 P5 F5 85.1(4)
F1 P5 F5 87.9(4)
C1 Ag1 P3 134.39(18)
C1 Ag1 P4 104.76(18)
P3 Ag1 P4 120.04(7)
C1 Ag1 P2 109.58(18)
P3 Ag1 P2 75.05(6)
P4 Ag1 P2 77.04(6)
C1 Ag1 Au1 43.20(17)
P3 Ag1 Au1 119.74(5)
P4 Ag1 Au1 94.63(5)
P2 Ag1 Au1 66.38(4)
C1 Au1 P1 172.4(2)
C1 Au1 Ag1 54.0(2)
P1 Au1 Ag1 129.72(5)
C3 O1 H1 109.5
Cl2 C70 Cl1 113.6(10)
Cl2 C70 H70A 108.9
Cl1 C70 H70A 108.9
Cl2 C70 H70B 108.9
Cl1 C70 H70B 108.9
H70A C70 H70B 107.7

loop_
_geom_bond_atom_site_label_1
_geom_bond_atom_site_label_2
_geom_bond_distance
C1 C2 1.209(9)
C1 Au1 2.013(7)
C1 Ag1 2.379(8)
C2 C3 1.484(9)
C3 O1 1.433(8)
C3 C10 1.532(9)
C3 C4 1.535(10)
C4 C9 1.384(10)
C4 C5 1.396(10)
C5 C6 1.382(11)
C5 H5 0.9500
C6 C7 1.371(12)
C6 H6 0.9500
C7 C8 1.368(13)
C7 H7 0.9500
C8 C9 1.386(12)
C8 H8 0.9500
C9 H9 0.9500
C10 C15 1.384(10)
C10 C11 1.386(10)
C11 C12 1.381(10)
C11 H11 0.9500
C12 C13 1.383(12)
C12 H12 0.9500
C13 C14 1.378(13)
C13 H13 0.9500
C14 C15 1.379(11)
C14 H14 0.9500
C15 H15 0.9500
C16 C21 1.385(11)
C16 C17 1.388(11)
C16 P1 1.826(7)
C17 C18 1.389(11)
C17 H17 0.9500
C18 C19 1.368(14)
C18 H18 0.9500
C19 C20 1.372(14)
C19 H19 0.9500
C20 C21 1.398(13)
C20 H20 0.9500
C21 H21 0.9500
C22 C23 1.408(9)
C22 C27 1.415(10)
C22 P1 1.824(7)
C23 C24 1.383(10)
C23 H23 0.9500
C24 C25 1.376(10)
C24 H24 0.9500
C25 C26 1.397(9)
C25 H25 0.9500
C26 C27 1.398(10)
C26 H26 0.9500
C27 P2 1.840(6)
C28 C33 1.393(10)
C28 C29 1.412(10)
C28 P1 1.801(7)
C29 C30 1.380(11)
C29 H29 0.9500
C30 C31 1.387(12)
C30 H30 0.9500
C31 C32 1.371(12)
C31 H31 0.9500
C32 C33 1.384(11)
C32 H32 0.9500
C33 H33 0.9500
C34 C35 1.400(9)
C34 C39 1.414(9)
C34 P2 1.839(7)
C35 C36 1.368(10)
C35 H35 0.9500
C36 C37 1.388(10)
C36 H36 0.9500
C37 C38 1.396(10)
C37 H37 0.9500
C38 C39 1.396(10)
C38 H38 0.9500
C39 P4 1.831(7)
C40 C41 1.395(10)
C40 C45 1.431(10)
C40 P2 1.833(7)
C41 C42 1.377(11)
C41 H41 0.9500
C42 C43 1.402(11)
C42 H42 0.9500
C43 C44 1.393(11)
C43 H43 0.9500
C44 C45 1.380(10)
C44 H44 0.9500
C45 P3 1.821(7)
C46 C47 1.3900
C46 C51 1.3900
C46 P3 1.864(8)
C47 C48 1.3900
C47 H47 0.9500
C48 C49 1.3900
C48 H48 0.9500
C49 C50 1.3900
C49 H49 0.9500
C50 C51 1.3900
C50 H50 0.9500
C51 H51 0.9500
C149 C148 1.3900
C149 C150 1.3900
C149 H149 0.9500
C148 C147 1.3900
C148 H147 0.9500
C147 C146 1.3900
C147 H148 0.9500
C146 C151 1.3900
C146 P3 1.779(11)
C151 C150 1.3900
C151 H150 0.9500
C150 H146 0.9500
C52 C53 1.373(11)
C52 C57 1.390(11)
C52 P3 1.827(7)
C53 C54 1.395(11)
C53 H53 0.9500
C54 C55 1.366(12)
C54 H54 0.9500
C55 C56 1.367(13)
C55 H55 0.9500
C56 C57 1.384(11)
C56 H56 0.9500
C57 H57 0.9500
C58 C59 1.3900
C58 C63 1.3900
C58 P4 1.816(9)
C59 C60 1.3900
C59 H59 0.9500
C60 C61 1.3900
C60 H60 0.9500
C61 C62 1.3900
C61 H61 0.9500
C62 C63 1.3900
C62 H62 0.9500
C63 H63 0.9500
C158 C159 1.38(2)
C158 C163 1.45(2)
C158 P4 1.820(15)
C160 C161 1.33(3)
C160 C159 1.42(2)
C160 H160 0.9500
C161 C162 1.35(3)
C161 H161 0.9500
C163 C162 1.40(2)
C163 H163 0.9500
C159 H159 0.9500
C162 H162 0.9500
C64 C69 1.387(10)
C64 C65 1.392(10)
C64 P4 1.814(7)
C65 C66 1.390(11)
C65 H65 0.9500
C66 C67 1.369(12)
C66 H66 0.9500
C67 C68 1.373(12)
C67 H67 0.9500
C68 C69 1.393(11)
C68 H68 0.9500
C69 H69 0.9500
F1 P5 1.634(7)
F2 P5 1.586(6)
F3 P5 1.547(7)
F4 P5 1.570(7)
F5 P5 1.636(7)
F6 P5 1.546(7)
P1 Au1 2.2695(17)
P2 Ag1 2.7705(18)
P3 Ag1 2.442(2)
P4 Ag1 2.4989(19)
Ag1 Au1 2.9172(7)
O1 H1 0.8400
Cl1 C70 1.726(18)
Cl2 C70 1.613(17)
C70 H70A 0.9900
C70 H70B 0.9900

loop_
_geom_torsion_atom_site_label_1
_geom_torsion_atom_site_label_2
_geom_torsion_atom_site_label_3
_geom_torsion_atom_site_label_4
_geom_torsion
O1 C3 C4 C9 -146.0(7)
C2 C3 C4 C9 -26.7(9)
C10 C3 C4 C9 94.9(8)
O1 C3 C4 C5 37.2(8)
C2 C3 C4 C5 156.4(6)
C10 C3 C4 C5 -82.0(7)
C9 C4 C5 C6 0.4(11)
C3 C4 C5 C6 177.4(7)
C4 C5 C6 C7 -0.3(12)
C5 C6 C7 C8 -0.4(13)
C6 C7 C8 C9 1.0(14)
C5 C4 C9 C8 0.2(12)
C3 C4 C9 C8 -176.7(7)
C7 C8 C9 C4 -0.9(14)
O1 C3 C10 C15 -17.8(9)
C2 C3 C10 C15 -135.3(7)
C4 C3 C10 C15 102.6(7)
O1 C3 C10 C11 163.4(6)
C2 C3 C10 C11 46.0(8)
C4 C3 C10 C11 -76.1(8)
C15 C10 C11 C12 1.2(11)
C3 C10 C11 C12 180.0(7)
C10 C11 C12 C13 -1.2(12)
C11 C12 C13 C14 1.2(12)
C12 C13 C14 C15 -1.2(13)
C13 C14 C15 C10 1.3(12)
C11 C10 C15 C14 -1.3(11)
C3 C10 C15 C14 -180.0(7)
C21 C16 C17 C18 0.8(11)
P1 C16 C17 C18 174.1(6)
C16 C17 C18 C19 -0.9(12)
C17 C18 C19 C20 -0.6(13)
C18 C19 C20 C21 2.2(15)
C17 C16 C21 C20 0.7(12)
P1 C16 C21 C20 -172.4(7)
C19 C20 C21 C16 -2.2(14)
C27 C22 C23 C24 1.1(11)
P1 C22 C23 C24 179.2(6)
C22 C23 C24 C25 -0.7(12)
C23 C24 C25 C26 -0.4(12)
C24 C25 C26 C27 1.1(12)
C25 C26 C27 C22 -0.6(10)
C25 C26 C27 P2 174.2(6)
C23 C22 C27 C26 -0.5(10)
P1 C22 C27 C26 -178.4(5)
C23 C22 C27 P2 -175.2(5)
P1 C22 C27 P2 6.8(8)
C33 C28 C29 C30 2.3(11)
P1 C28 C29 C30 -177.5(6)
C28 C29 C30 C31 -1.1(13)
C29 C30 C31 C32 -0.2(14)
C30 C31 C32 C33 0.3(13)
C31 C32 C33 C28 1.0(12)
C29 C28 C33 C32 -2.2(11)
P1 C28 C33 C32 177.6(6)
C39 C34 C35 C36 -0.6(10)
P2 C34 C35 C36 176.4(6)
C34 C35 C36 C37 -0.7(11)
C35 C36 C37 C38 0.6(11)
C36 C37 C38 C39 0.9(11)
C37 C38 C39 C34 -2.1(11)
C37 C38 C39 P4 175.0(6)
C35 C34 C39 C38 2.0(10)
P2 C34 C39 C38 -175.0(5)
C35 C34 C39 P4 -175.2(5)
P2 C34 C39 P4 7.9(8)
C45 C40 C41 C42 0.0(10)
P2 C40 C41 C42 178.6(6)
C40 C41 C42 C43 -1.5(11)
C41 C42 C43 C44 2.1(12)
C42 C43 C44 C45 -1.4(13)
C43 C44 C45 C40 -0.1(11)
C43 C44 C45 P3 179.8(6)
C41 C40 C45 C44 0.8(10)
P2 C40 C45 C44 -177.8(6)
C41 C40 C45 P3 -179.1(5)
P2 C40 C45 P3 2.3(7)
C51 C46 C47 C48 0.0
P3 C46 C47 C48 175.4(8)
C46 C47 C48 C49 0.0
C47 C48 C49 C50 0.0
C48 C49 C50 C51 0.0
C49 C50 C51 C46 0.0
C47 C46 C51 C50 0.0
P3 C46 C51 C50 -174.9(9)
C150 C149 C148 C147 0.0
C149 C148 C147 C146 0.0
C148 C147 C146 C151 0.0
C148 C147 C146 P3 -179.1(14)
C147 C146 C151 C150 0.0
P3 C146 C151 C150 179.1(13)
C146 C151 C150 C149 0.0
C148 C149 C150 C151 0.0
C57 C52 C53 C54 -0.3(12)
P3 C52 C53 C54 -179.0(6)
C52 C53 C54 C55 -1.6(13)
C53 C54 C55 C56 1.6(15)
C54 C55 C56 C57 0.2(17)
C55 C56 C57 C52 -2.1(16)
C53 C52 C57 C56 2.1(13)
P3 C52 C57 C56 -179.1(8)
C63 C58 C59 C60 0.0
P4 C58 C59 C60 -177.4(12)
C58 C59 C60 C61 0.0
C59 C60 C61 C62 0.0
C60 C61 C62 C63 0.0
C61 C62 C63 C58 0.0
C59 C58 C63 C62 0.0
P4 C58 C63 C62 177.3(13)
C159 C160 C161 C162 2(3)
C159 C158 C163 C162 0(3)
P4 C158 C163 C162 177.4(12)
C163 C158 C159 C160 0(3)
P4 C158 C159 C160 -177.8(13)
C161 C160 C159 C158 -1(3)
C160 C161 C162 C163 -2(3)
C158 C163 C162 C161 1(3)
C69 C64 C65 C66 0.3(12)
P4 C64 C65 C66 -170.5(7)
C64 C65 C66 C67 0.0(14)
C65 C66 C67 C68 -0.5(14)
C66 C67 C68 C69 0.5(13)
C65 C64 C69 C68 -0.3(11)
P4 C64 C69 C68 170.7(6)
C67 C68 C69 C64 -0.1(12)
C33 C28 P1 C22 -142.6(6)
C29 C28 P1 C22 37.2(7)
C33 C28 P1 C16 104.2(6)
C29 C28 P1 C16 -76.0(7)
C33 C28 P1 Au1 -15.5(7)
C29 C28 P1 Au1 164.3(5)
C23 C22 P1 C28 -85.2(6)
C27 C22 P1 C28 92.7(6)
C23 C22 P1 C16 28.6(6)
C27 C22 P1 C16 -153.4(6)
C23 C22 P1 Au1 146.0(5)
C27 C22 P1 Au1 -36.0(6)
C21 C16 P1 C28 -15.7(7)
C17 C16 P1 C28 171.0(6)
C21 C16 P1 C22 -128.5(6)
C17 C16 P1 C22 58.2(6)
C21 C16 P1 Au1 109.8(6)
C17 C16 P1 Au1 -63.5(6)
C41 C40 P2 C34 -39.6(6)
C45 C40 P2 C34 138.9(5)
C41 C40 P2 C27 69.5(6)
C45 C40 P2 C27 -111.9(5)
C41 C40 P2 Ag1 -145.6(5)
C45 C40 P2 Ag1 32.9(5)
C35 C34 P2 C40 95.8(6)
C39 C34 P2 C40 -87.3(6)
C35 C34 P2 C27 -12.4(6)
C39 C34 P2 C27 164.5(6)
C35 C34 P2 Ag1 -165.3(5)
C39 C34 P2 Ag1 11.6(6)
C26 C27 P2 C40 2.4(6)
C22 C27 P2 C40 177.1(5)
C26 C27 P2 C34 108.7(6)
C22 C27 P2 C34 -76.6(6)
C26 C27 P2 Ag1 -114.7(5)
C22 C27 P2 Ag1 60.0(7)
C147 C146 P3 C45 -138.1(9)
C151 C146 P3 C45 42.9(10)
C147 C146 P3 C52 108.2(10)
C151 C146 P3 C52 -70.9(10)
C147 C146 P3 Ag1 -30.0(11)
C151 C146 P3 Ag1 150.9(8)
C44 C45 P3 C146 -113.1(9)
C40 C45 P3 C146 66.8(8)
C44 C45 P3 C52 6.4(7)
C40 C45 P3 C52 -173.7(5)
C44 C45 P3 C46 -100.4(7)
C40 C45 P3 C46 79.5(7)
C44 C45 P3 Ag1 137.4(6)
C40 C45 P3 Ag1 -42.7(5)
C53 C52 P3 C146 35.6(10)
C57 C52 P3 C146 -143.1(9)
C53 C52 P3 C45 -79.7(7)
C57 C52 P3 C45 101.6(7)
C53 C52 P3 C46 21.2(8)
C57 C52 P3 C46 -157.5(7)
C53 C52 P3 Ag1 164.0(6)
C57 C52 P3 Ag1 -14.7(8)
C47 C46 P3 C45 -136.3(6)
C51 C46 P3 C45 38.8(7)
C47 C46 P3 C52 117.2(6)
C51 C46 P3 C52 -67.7(7)
C47 C46 P3 Ag1 -27.9(7)
C51 C46 P3 Ag1 147.2(5)
C69 C64 P4 C58 174.0(7)
C65 C64 P4 C58 -15.2(8)
C69 C64 P4 C158 166.0(8)
C65 C64 P4 C158 -23.3(9)
C69 C64 P4 C39 59.4(6)
C65 C64 P4 C39 -129.8(6)
C69 C64 P4 Ag1 -60.6(6)
C65 C64 P4 Ag1 110.2(6)
C59 C58 P4 C64 99.2(10)
C63 C58 P4 C64 -78.1(10)
C59 C58 P4 C39 -149.1(9)
C63 C58 P4 C39 33.6(11)
C59 C58 P4 Ag1 -25.4(11)
C63 C58 P4 Ag1 157.2(8)
C159 C158 P4 C64 127.9(16)
C163 C158 P4 C64 -49.6(16)
C159 C158 P4 C39 -123.8(15)
C163 C158 P4 C39 58.7(16)
C159 C158 P4 Ag1 -0.2(18)
C163 C158 P4 Ag1 -177.8(13)
C38 C39 P4 C64 35.7(7)
C34 C39 P4 C64 -147.2(6)
C38 C39 P4 C58 -77.2(8)
C34 C39 P4 C58 99.9(8)
C38 C39 P4 C158 -72.1(9)
C34 C39 P4 C158 105.0(8)
C38 C39 P4 Ag1 157.1(5)
C34 C39 P4 Ag1 -25.7(6)
